data_4032518
loop_
_publ_author_name
'Ruysbergh, Ewout'
'Van Hecke, Kristof'
'Stevens, Christian V.'
'De Kimpe, Norbert'
'Mangelinckx, Sven'

_publ_section_title
;
 Synthesis of 1,4-Oxazepane-2,5-diones via Cyclization of Rotationally
 Restricted Amino Acid Precursors and Structural Reassignment of Serratin.
;
_journal_issue 12
_journal_name_full 'The Journal of organic chemistry'
_journal_page_first 6210
_journal_page_last 6222
_journal_paper_doi 10.1021/acs.joc.7b00790
_journal_volume 82
_journal_year 2017
_chemical_absolute_configuration ad
_chemical_formula_moiety 'C17 H29 N O4'
_chemical_formula_sum 'C17 H29 N O4'
_chemical_formula_weight 311.41
_chemical_name_systematic
;
 ?
;
_space_group_crystal_system orthorhombic
_space_group_IT_number 19
_space_group_name_Hall 'P 2ac 2ab'
_space_group_name_H-M_alt 'P 21 21 21'
_symmetry_space_group_name_Hall 'P 2ac 2ab'
_symmetry_space_group_name_H-M 'P 21 21 21'
_atom_sites_solution_hydrogens geom
_audit_creation_date 2016-02-10
_audit_creation_method
;
Olex2 1.2
(compiled Sep 16 2015 11:44:03 for OlexSys, GUI svn.r5103)
;
_cell_angle_alpha 90
_cell_angle_beta 90
_cell_angle_gamma 90
_cell_formula_units_Z 4
_cell_length_a 5.65117(9)
_cell_length_b 11.07138(12)
_cell_length_c 29.0073(4)
_cell_measurement_reflns_used 17520
_cell_measurement_temperature 293(2)
_cell_measurement_theta_max 70.9850
_cell_measurement_theta_min 4.2310
_cell_volume 1814.88(4)
_computing_cell_refinement 'CrysAlisPro 1.171.38.41 (Rigaku OD, 2015)'
_computing_data_collection 'CrysAlisPro 1.171.38.41 (Rigaku OD, 2015)'
_computing_data_reduction 'CrysAlisPro 1.171.38.41 (Rigaku OD, 2015)'
_computing_molecular_graphics 'Olex2 (Dolomanov et al., 2009)'
_computing_publication_material 'Olex2 (Dolomanov et al., 2009)'
_computing_structure_refinement 'ShelXL (Sheldrick, 2015)'
_computing_structure_solution 'ShelXS (Sheldrick, 2008)'
_diffrn_ambient_temperature 293(2)
_diffrn_detector 'CCD plate'
_diffrn_detector_area_resol_mean 10.4839
_diffrn_detector_type Atlas
_diffrn_measured_fraction_theta_full 0.998
_diffrn_measured_fraction_theta_max 0.992
_diffrn_measurement_details
;
List of Runs (angles in degrees, time in seconds):

  # Type    Start    End  Width  t~exp~   \w     \q     \k     \f   Frames
--------------------------------------------------------------------------
  1  \w   -120.00  -8.00   1.00    1.00    --  -41.93 -24.00-160.00  112
  2  \w     18.00  94.00   1.00    1.00    --   41.93-119.00 127.00   76
  3  \w     97.00 178.00   1.00    4.00    --  109.13 119.00-147.00   81
  4  \w     31.00  95.00   1.00    4.00    --  109.13 -24.00-160.00   64
  5  \w    101.00 178.00   1.00    4.00    --  109.13 102.00 128.00   77
  6  \w    -50.00  32.00   1.00    1.00    --  -41.93  38.00  30.00   82
  7  \w     26.00 109.00   1.00    4.00    --  109.13 -94.00 -30.00   83
  8  \w     33.00  91.00   1.00    4.00    --  109.13 -30.00 150.00   58
  9  \w     33.00  91.00   1.00    4.00    --  109.13 -30.00-120.00   58
 10  \w     33.00  91.00   1.00    4.00    --  109.13 -30.00 -30.00   58
 11  \w    -50.00  32.00   1.00    1.00    --  -41.93  38.00-180.00   82
 12  \w   -115.00 -14.00   1.00    1.00    --  -41.93 -57.00 120.00  101
 13  \w   -115.00 -14.00   1.00    1.00    --  -41.93 -57.00  30.00  101
 14  \w     81.00 178.00   1.00    4.00    --  109.13  30.00  30.00   97
 15  \w     26.00 109.00   1.00    4.00    --  109.13 -94.00-180.00   83
 16  \w     56.00 178.00   1.00    4.00    --  109.13  15.00 -90.00  122
 17  \w     80.00 178.00   1.00    4.00    --  109.13  61.00 150.00   98
 18  \w     81.00 178.00   1.00    4.00    --  109.13  30.00 120.00   97
 19  \w     77.00 178.00   1.00    4.00    --  109.13  77.00 -60.00  101
 20  \w   -118.00  -9.00   1.00    1.00    --  -41.93 -77.00-120.00  109
 21  \w   -118.00  -9.00   1.00    1.00    --  -41.93 -77.00 -30.00  109
 22  \w      1.00  83.00   1.00    1.00    --   41.93 -99.00-120.00   82
 23  \w     36.00 121.00   1.00    4.00    --  109.13-125.00 -60.00   85
 24  \w     80.00 178.00   1.00    4.00    --  109.13  61.00  60.00   98
 25  \w     77.00 178.00   1.00    4.00    --  109.13  77.00-180.00  101
 26  \w     80.00 178.00   1.00    4.00    --  109.13  61.00-120.00   98
 27  \w     80.00 178.00   1.00    4.00    --  109.13  61.00 120.00   98
 28  \w     80.00 178.00   1.00    4.00    --  109.13  61.00 -90.00   98
 29  \w   -118.00  -9.00   1.00    1.00    --  -41.93 -77.00 120.00  109
 30  \w      9.00 118.00   1.00    1.00    --   41.93  77.00-120.00  109
 31  \w     17.00 116.00   1.00    1.00    --   41.93  38.00  30.00   99
 32  \w     80.00 178.00   1.00    4.00    --  109.13  61.00 -60.00   98
 33  \w     80.00 178.00   1.00    4.00    --  109.13  61.00 -30.00   98
 34  \w     80.00 178.00   1.00    4.00    --  109.13  61.00-180.00   98
 35  \w     83.00 178.00   1.00    4.00    --  109.13  45.00-120.00   95
 36  \w     77.00 178.00   1.00    4.00    --  109.13  77.00  90.00  101
 37  \w     80.00 178.00   1.00    4.00    --  109.13  61.00  30.00   98
 38  \w   -115.00 -14.00   1.00    1.00    --  -41.93 -57.00   0.00  101
 39  \w      9.00 118.00   1.00    1.00    --   41.93  77.00  30.00  109
 40  \w     23.00  98.00   1.00    1.00    --   41.93-125.00   0.00   75
 41  \w     77.00 178.00   1.00    4.00    --  109.13  77.00 -90.00  101
 42  \w     80.00 178.00   1.00    4.00    --  109.13  61.00   0.00   98
 43  \w     80.00 178.00   1.00    4.00    --  109.13  61.00  90.00   98
 44  \w     77.00 178.00   1.00    4.00    --  109.13  77.00 120.00  101
 45  \w     77.00 178.00   1.00    4.00    --  109.13  77.00  30.00  101
 46  \w     33.00 142.00   1.00    4.00    --  109.13 -77.00  30.00  109
 47  \w   -116.00 -17.00   1.00    1.00    --  -41.93 -38.00 120.00   99
 48  \w     14.00 115.00   1.00    1.00    --   41.93  57.00  30.00  101
 49  \w     14.00 115.00   1.00    1.00    --   41.93  57.00 -60.00  101
 50  \w     77.00 178.00   1.00    4.00    --  109.13  77.00  60.00  101
 51  \w     77.00 178.00   1.00    4.00    --  109.13  77.00-120.00  101
 52  \w     77.00 178.00   1.00    4.00    --  109.13  77.00 150.00  101
 53  \w     77.00 178.00   1.00    4.00    --  109.13  77.00 -30.00  101
 54  \w     80.00 178.00   1.00    4.00    --  109.13  61.00-150.00   98
 55  \w     77.00 178.00   1.00    4.00    --  109.13  77.00   0.00  101
 56  \w   -118.00  -9.00   1.00    1.00    --  -41.93 -77.00-180.00  109
 57  \w    -46.00  43.00   1.00    1.00    --   41.93   0.00-180.00   89
 58  \w      9.00 118.00   1.00    1.00    --   41.93  77.00 -60.00  109
;
_diffrn_measurement_device 'four-circle diffractometer'
_diffrn_measurement_device_type 'SuperNova, Dual, Cu at zero, Atlas'
_diffrn_measurement_method '\w scans'
_diffrn_orient_matrix_type 'CrysAlisPro convention (1999,Acta A55,543-557)'
_diffrn_orient_matrix_UB_11 -0.0110344000
_diffrn_orient_matrix_UB_12 -0.0289320000
_diffrn_orient_matrix_UB_13 0.0519121000
_diffrn_orient_matrix_UB_21 0.0855535000
_diffrn_orient_matrix_UB_22 -0.1295888000
_diffrn_orient_matrix_UB_23 -0.0098280000
_diffrn_orient_matrix_UB_31 0.2585374000
_diffrn_orient_matrix_UB_32 0.0416543000
_diffrn_orient_matrix_UB_33 0.0054731000
_diffrn_radiation_monochromator mirror
_diffrn_radiation_probe x-ray
_diffrn_radiation_type CuK\a
_diffrn_radiation_wavelength 1.54184
_diffrn_reflns_av_R_equivalents 0.0826
_diffrn_reflns_av_unetI/netI 0.0217
_diffrn_reflns_Laue_measured_fraction_full 0.998
_diffrn_reflns_Laue_measured_fraction_max 0.992
_diffrn_reflns_limit_h_max 6
_diffrn_reflns_limit_h_min -6
_diffrn_reflns_limit_k_max 13
_diffrn_reflns_limit_k_min -13
_diffrn_reflns_limit_l_max 36
_diffrn_reflns_limit_l_min -36
_diffrn_reflns_number 62469
_diffrn_reflns_point_group_measured_fraction_full 0.999
_diffrn_reflns_point_group_measured_fraction_max 0.991
_diffrn_reflns_theta_full 67.684
_diffrn_reflns_theta_max 75.277
_diffrn_reflns_theta_min 4.274
_diffrn_source 'micro-focus sealed X-ray tube'
_diffrn_source_type 'SuperNova (Cu) X-ray Source'
_exptl_absorpt_coefficient_mu 0.647
_exptl_absorpt_correction_T_max 0.991
_exptl_absorpt_correction_T_min 0.970
_exptl_absorpt_correction_type gaussian
_exptl_absorpt_process_details
;
CrysAlisPro 1.171.38.41 (Rigaku Oxford Diffraction, 2015)
Numerical absorption correction based on gaussian integration over
            a multifaceted crystal model
Empirical absorption correction using spherical harmonics,
 implemented in SCALE3 ABSPACK scaling algorithm.
;
_exptl_crystal_colour 'clear colourless'
_exptl_crystal_colour_lustre clear
_exptl_crystal_colour_primary colourless
_exptl_crystal_density_diffrn 1.140
_exptl_crystal_description 'rect. Prism'
_exptl_crystal_F_000 680
_exptl_crystal_size_max 0.5
_exptl_crystal_size_mid 0.112
_exptl_crystal_size_min 0.091
_refine_diff_density_max 0.128
_refine_diff_density_min -0.200
_refine_diff_density_rms 0.036
_refine_ls_abs_structure_details
;
 Flack x determined using 1118 quotients [(I+)-(I-)]/[(I+)+(I-)]
 (Parsons and Flack (2004), Acta Cryst. A60, s61).
;
_refine_ls_abs_structure_Flack -0.03(12)
_refine_ls_extinction_method none
_refine_ls_goodness_of_fit_ref 1.044
_refine_ls_hydrogen_treatment constr
_refine_ls_matrix_type full
_refine_ls_number_parameters 217
_refine_ls_number_reflns 3718
_refine_ls_number_restraints 22
_refine_ls_restrained_S_all 1.047
_refine_ls_R_factor_all 0.0617
_refine_ls_R_factor_gt 0.0531
_refine_ls_shift/su_max 0.000
_refine_ls_shift/su_mean 0.000
_refine_ls_structure_factor_coef Fsqd
_refine_ls_weighting_details 'w=1/[\s^2^(Fo^2^)+(0.1058P)^2^+0.0464P] where P=(Fo^2^+2Fc^2^)/3'
_refine_ls_weighting_scheme calc
_refine_ls_wR_factor_gt 0.1487
_refine_ls_wR_factor_ref 0.1624
_reflns_Friedel_coverage 0.706
_reflns_Friedel_fraction_full 0.999
_reflns_Friedel_fraction_max 0.990
_reflns_number_gt 3083
_reflns_number_total 3718
_reflns_threshold_expression 'I > 2\s(I)'
_cod_data_source_file jo7b00790_si_002.cif
_cod_data_source_block sm012
_cod_depositor_comments 'Adding full bibliography for 4032518.cif.'
_cod_database_code 4032518
_shelxl_version_number 2013-4
_chemical_oxdiff_formula 'C10 H10 N2 O2'
_shelx_space_group_comment
;
The symmetry employed for this shelxl refinement is uniquely defined
by the following loop, which should always be used as a source of
symmetry information in preference to the above space-group names.
They are only intended as comments.
;
_reflns_odcompleteness_completeness 99.95
_reflns_odcompleteness_iscentric 1
_reflns_odcompleteness_theta 66.97
_olex2_refinement_description
;
1. Fixed Uiso
 At 1.2 times of:
  All C(H) groups, All C(H,H) groups, All C(H,H,H,H) groups
 At 1.5 times of:
  All C(H,H,H) groups
2. Restrained distances
 C1-C12 = C12-C13 = C13-C14A = C14A-C15A = C15A-C16A = C16A-C17A
 1.52 with sigma of 0.01
 C1-C12 = C12-C13 = C13-C14B = C14B-C15B = C15B-C16B = C16B-C17B
 1.52 with sigma of 0.01
 C1-C13 = C12-C14A = C13-C15A = C14A-C16A = C15A-C17A
 2.54 with sigma of 0.02
 C1-C13 = C12-C14B = C13-C15B = C14B-C16B = C15B-C17B
 2.54 with sigma of 0.02
3. Uiso/Uaniso restraints and constraints
Uanis(C14A) = Uanis(C14B)
Uanis(C15A) = Uanis(C15B)
Uanis(C16A) = Uanis(C16B)
Uanis(C17A) = Uanis(C17B)
4. Others
 Sof(H13C)=Sof(H13D)=Sof(C14B)=Sof(H14C)=Sof(H14D)=Sof(C15B)=Sof(H15C)=
 Sof(H15D)=Sof(C16B)=Sof(H16C)=Sof(H16D)=Sof(C17B)=Sof(H17D)=Sof(H17E)=
 Sof(H17F)=1-FVAR(1)
 Sof(H13A)=Sof(H13B)=Sof(C14A)=Sof(H14A)=Sof(H14B)=Sof(C15A)=Sof(H15A)=
 Sof(H15B)=Sof(C16A)=Sof(H16A)=Sof(H16B)=Sof(C17A)=Sof(H17A)=Sof(H17B)=
 Sof(H17C)=FVAR(1)
5.a Ternary CH refined with riding coordinates:
 C1(H1), C4(H4), C6(H6)
5.b Secondary CH2 refined with riding coordinates:
 C2(H2A,H2B), C7(H7A,H7B), C12(H12A,H12B), C13(H13A,H13B), C13(H13C,H13D),
 C14A(H14A,H14B), C15A(H15A,H15B), C16A(H16A,H16B), C14B(H14C,H14D), C15B(H15C,
 H15D), C16B(H16C,H16D)
5.c Idealised Me refined as rotating group:
 C9(H9A,H9B,H9C), C10(H10A,H10B,H10C), C11(H11A,H11B,H11C), C17A(H17A,H17B,
 H17C), C17B(H17D,H17E,H17F)
;
_olex2_exptl_crystal_mounting_method 'mounted on a nylon loop'
_olex2_submission_special_instructions 'No special instructions were received'
_oxdiff_exptl_absorpt_empirical_details
;
Empirical correction (ABSPACK) includes:
- Absorption correction using spherical harmonics
- Frame scaling
- Detector area scaling
;
_oxdiff_exptl_absorpt_empirical_full_max 2.543
_oxdiff_exptl_absorpt_empirical_full_min 0.547

loop_
_space_group_symop_operation_xyz
'x, y, z'
'-x+1/2, -y, z+1/2'
'x+1/2, -y+1/2, -z'
'-x, y+1/2, -z+1/2'

loop_
_atom_site_label
_atom_site_type_symbol
_atom_site_fract_x
_atom_site_fract_y
_atom_site_fract_z
_atom_site_U_iso_or_equiv
_atom_site_adp_type
_atom_site_occupancy
_atom_site_site_symmetry_order
_atom_site_calc_flag
_atom_site_refinement_flags_posn
_atom_site_refinement_flags_occupancy
_atom_site_disorder_assembly
_atom_site_disorder_group
C1 C 0.2653(6) 0.8482(2) 0.72425(9) 0.0773(7) Uani 1 1 d D . . .
H1 H 0.1054 0.8618 0.7122 0.093 Uiso 1 1 calc R . . .
C2 C 0.2788(8) 0.7250(3) 0.74664(12) 0.0952(10) Uani 1 1 d . . . .
H2A H 0.2637 0.6660 0.7221 0.114 Uiso 1 1 calc R . . .
H2B H 0.4379 0.7168 0.7588 0.114 Uiso 1 1 calc R . . .
C3 C 0.1127(6) 0.6863(2) 0.78431(10) 0.0785(7) Uani 1 1 d . . . .
C4 C -0.0477(5) 0.8940(2) 0.79511(9) 0.0672(6) Uani 1 1 d . . . .
H4 H -0.1316 0.8883 0.7656 0.081 Uiso 1 1 calc R . . .
C5 C 0.1675(6) 0.9732(2) 0.78960(10) 0.0734(6) Uani 1 1 d . . . .
C6 C -0.1461(5) 0.7378(2) 0.84985(10) 0.0742(6) Uani 1 1 d . . . .
H6 H -0.2238 0.6617 0.8416 0.089 Uiso 1 1 calc R . . .
C7 C -0.2168(6) 0.9375(2) 0.83222(11) 0.0794(7) Uani 1 1 d . . . .
H7A H -0.1326 0.9813 0.8561 0.095 Uiso 1 1 calc R . . .
H7B H -0.3373 0.9898 0.8192 0.095 Uiso 1 1 calc R . . .
C8 C -0.0240(5) 0.7205(3) 0.89645(11) 0.0848(8) Uani 1 1 d . . . .
C9 C -0.2169(8) 0.6892(5) 0.93141(15) 0.1214(16) Uani 1 1 d . . . .
H9A H -0.3250 0.7557 0.9341 0.182 Uiso 1 1 calc GR . . .
H9B H -0.1459 0.6736 0.9609 0.182 Uiso 1 1 calc GR . . .
H9C H -0.3009 0.6187 0.9212 0.182 Uiso 1 1 calc GR . . .
C10 C 0.1124(8) 0.8322(4) 0.91205(13) 0.1042(11) Uani 1 1 d . . . .
H10A H 0.2273 0.8533 0.8891 0.156 Uiso 1 1 calc GR . . .
H10B H 0.1913 0.8153 0.9406 0.156 Uiso 1 1 calc GR . . .
H10C H 0.0043 0.8982 0.9163 0.156 Uiso 1 1 calc GR . . .
C11 C 0.1493(8) 0.6141(4) 0.89361(15) 0.1079(12) Uani 1 1 d . . . .
H11A H 0.0651 0.5423 0.8850 0.162 Uiso 1 1 calc GR . . .
H11B H 0.2227 0.6022 0.9231 0.162 Uiso 1 1 calc GR . . .
H11C H 0.2687 0.6313 0.8710 0.162 Uiso 1 1 calc GR . . .
C12 C 0.4441(7) 0.8621(3) 0.68576(11) 0.0903(9) Uani 1 1 d D . . .
H12A H 0.5993 0.8397 0.6972 0.108 Uiso 1 1 calc R . . .
H12B H 0.4506 0.9463 0.6766 0.108 Uiso 1 1 calc R . . .
C13 C 0.3861(9) 0.7855(4) 0.64398(11) 0.1048(11) Uani 1 1 d D . . .
H13A H 0.4159 0.7017 0.6517 0.126 Uiso 0.502(7) 1 calc R P A 1
H13B H 0.2182 0.7933 0.6377 0.126 Uiso 0.502(7) 1 calc R P A 1
H13C H 0.2448 0.8169 0.6292 0.126 Uiso 0.498(7) 1 calc R P A 2
H13D H 0.3536 0.7034 0.6538 0.126 Uiso 0.498(7) 1 calc R P A 2
C14A C 0.519(3) 0.8147(13) 0.6004(3) 0.124(5) Uani 0.502(7) 1 d D P A 1
H14A H 0.6866 0.8004 0.6058 0.148 Uiso 0.502(7) 1 calc R P A 1
H14B H 0.4999 0.9000 0.5938 0.148 Uiso 0.502(7) 1 calc R P A 1
C15A C 0.444(3) 0.7429(9) 0.5582(3) 0.141(3) Uani 0.502(7) 1 d D P A 1
H15A H 0.2762 0.7566 0.5532 0.169 Uiso 0.502(7) 1 calc R P A 1
H15B H 0.5273 0.7747 0.5316 0.169 Uiso 0.502(7) 1 calc R P A 1
C16A C 0.485(3) 0.6099(9) 0.5602(4) 0.167(5) Uani 0.502(7) 1 d D P A 1
H16A H 0.3805 0.5747 0.5831 0.201 Uiso 0.502(7) 1 calc R P A 1
H16B H 0.6467 0.5949 0.5699 0.201 Uiso 0.502(7) 1 calc R P A 1
C17A C 0.443(13) 0.549(4) 0.5141(13) 0.210(13) Uani 0.502(7) 1 d D P A 1
H17A H 0.5760 0.5628 0.4943 0.315 Uiso 0.502(7) 1 calc GR P A 1
H17B H 0.3028 0.5821 0.5001 0.315 Uiso 0.502(7) 1 calc GR P A 1
H17C H 0.4219 0.4639 0.5187 0.315 Uiso 0.502(7) 1 calc GR P A 1
C14B C 0.588(3) 0.7848(13) 0.6096(4) 0.124(5) Uani 0.498(7) 1 d D P A 2
H14C H 0.5916 0.8627 0.5942 0.148 Uiso 0.498(7) 1 calc R P A 2
H14D H 0.7351 0.7763 0.6264 0.148 Uiso 0.498(7) 1 calc R P A 2
C15B C 0.579(2) 0.6875(10) 0.5731(3) 0.141(3) Uani 0.498(7) 1 d D P A 2
H15C H 0.6920 0.7087 0.5494 0.169 Uiso 0.498(7) 1 calc R P A 2
H15D H 0.6335 0.6131 0.5872 0.169 Uiso 0.498(7) 1 calc R P A 2
C16B C 0.348(3) 0.6608(11) 0.5497(4) 0.167(5) Uani 0.498(7) 1 d D P A 2
H16C H 0.2965 0.7327 0.5335 0.201 Uiso 0.498(7) 1 calc R P A 2
H16D H 0.2305 0.6427 0.5731 0.201 Uiso 0.498(7) 1 calc R P A 2
C17B C 0.358(11) 0.557(4) 0.5160(15) 0.210(13) Uani 0.498(7) 1 d D P A 2
H17D H 0.4174 0.5852 0.4869 0.315 Uiso 0.498(7) 1 calc GR P A 2
H17E H 0.2016 0.5245 0.5118 0.315 Uiso 0.498(7) 1 calc GR P A 2
H17F H 0.4602 0.4951 0.5278 0.315 Uiso 0.498(7) 1 calc GR P A 2
N1 N 0.0122(4) 0.77202(19) 0.81152(8) 0.0702(5) Uani 1 1 d . . . .
O1 O 0.0879(6) 0.57879(17) 0.79176(8) 0.0990(7) Uani 1 1 d . . . .
O2 O 0.2058(5) 1.06084(19) 0.81273(8) 0.0949(7) Uani 1 1 d . . . .
O3 O 0.3245(4) 0.94194(17) 0.75727(7) 0.0802(5) Uani 1 1 d . . . .
O4 O -0.3199(4) 0.82960(19) 0.85031(8) 0.0835(6) Uani 1 1 d . . . .

loop_
_atom_site_aniso_label
_atom_site_aniso_U_11
_atom_site_aniso_U_22
_atom_site_aniso_U_33
_atom_site_aniso_U_23
_atom_site_aniso_U_13
_atom_site_aniso_U_12
C1 0.0863(19) 0.0646(13) 0.0809(14) -0.0104(11) -0.0003(13) -0.0089(12)
C2 0.118(3) 0.0678(15) 0.0998(19) -0.0062(14) 0.0200(19) 0.0086(16)
C3 0.0927(19) 0.0601(12) 0.0828(15) -0.0038(10) -0.0032(14) 0.0002(13)
C4 0.0652(15) 0.0585(11) 0.0778(13) 0.0010(9) -0.0063(11) -0.0029(10)
C5 0.0762(17) 0.0618(11) 0.0821(13) -0.0066(10) -0.0042(13) -0.0070(11)
C6 0.0625(14) 0.0706(13) 0.0895(15) 0.0091(11) -0.0024(12) -0.0030(11)
C7 0.0692(16) 0.0689(13) 0.1000(17) 0.0050(12) 0.0011(14) 0.0071(12)
C8 0.0681(17) 0.097(2) 0.0892(16) 0.0168(15) 0.0005(14) 0.0093(15)
C9 0.094(3) 0.165(4) 0.105(2) 0.039(3) 0.015(2) 0.014(3)
C10 0.096(2) 0.125(3) 0.0919(19) -0.0091(19) -0.0137(18) 0.003(2)
C11 0.100(3) 0.115(3) 0.109(2) 0.024(2) -0.009(2) 0.026(2)
C12 0.101(2) 0.0822(17) 0.0874(16) -0.0092(14) 0.0084(16) -0.0148(16)
C13 0.135(3) 0.093(2) 0.0863(18) -0.0096(15) 0.009(2) -0.020(2)
C14A 0.173(10) 0.111(7) 0.087(4) -0.005(4) 0.020(6) -0.024(7)
C15A 0.211(12) 0.119(6) 0.092(4) -0.004(4) 0.012(5) -0.008(6)
C16A 0.279(16) 0.106(6) 0.116(5) -0.015(4) -0.024(7) 0.024(7)
C17A 0.36(4) 0.145(6) 0.127(5) -0.041(4) 0.029(15) -0.028(13)
C14B 0.173(10) 0.111(7) 0.087(4) -0.005(4) 0.020(6) -0.024(7)
C15B 0.211(12) 0.119(6) 0.092(4) -0.004(4) 0.012(5) -0.008(6)
C16B 0.279(16) 0.106(6) 0.116(5) -0.015(4) -0.024(7) 0.024(7)
C17B 0.36(4) 0.145(6) 0.127(5) -0.041(4) 0.029(15) -0.028(13)
N1 0.0737(13) 0.0577(9) 0.0792(11) 0.0013(8) -0.0012(10) 0.0000(9)
O1 0.137(2) 0.0577(10) 0.1025(14) -0.0001(9) 0.0060(14) -0.0021(11)
O2 0.1034(16) 0.0760(11) 0.1052(13) -0.0274(10) 0.0084(13) -0.0217(11)
O3 0.0757(12) 0.0773(10) 0.0878(11) -0.0178(9) 0.0052(10) -0.0158(9)
O4 0.0599(10) 0.0865(12) 0.1043(13) 0.0170(10) 0.0027(10) 0.0053(9)

loop_
_atom_type_symbol
_atom_type_description
_atom_type_scat_dispersion_real
_atom_type_scat_dispersion_imag
_atom_type_scat_source
C C 0.0181 0.0091 'International Tables Vol C Tables 4.2.6.8 and 6.1.1.4'
H H 0.0000 0.0000 'International Tables Vol C Tables 4.2.6.8 and 6.1.1.4'
N N 0.0311 0.0180 'International Tables Vol C Tables 4.2.6.8 and 6.1.1.4'
O O 0.0492 0.0322 'International Tables Vol C Tables 4.2.6.8 and 6.1.1.4'

loop_
_exptl_crystal_face_index_h
_exptl_crystal_face_index_k
_exptl_crystal_face_index_l
_exptl_crystal_face_perp_dist
0 -1 19 0.0693
0 1 -19 0.0214
0 -7 -3 0.0727
0 7 4 0.0384
4 1 2 0.2555
-4 2 0 0.2018

loop_
_geom_angle_atom_site_label_1
_geom_angle_atom_site_label_2
_geom_angle_atom_site_label_3
_geom_angle
C2 C1 H1 109.7
C2 C1 C12 112.0(3)
C12 C1 H1 109.7
O3 C1 H1 109.7
O3 C1 C2 110.5(2)
O3 C1 C12 105.1(2)
C1 C2 H2A 106.7
C1 C2 H2B 106.7
H2A C2 H2B 106.6
C3 C2 C1 122.5(3)
C3 C2 H2A 106.7
C3 C2 H2B 106.7
N1 C3 C2 119.0(2)
O1 C3 C2 118.6(3)
O1 C3 N1 122.1(3)
C5 C4 H4 109.6
C5 C4 C7 113.5(2)
C7 C4 H4 109.6
N1 C4 H4 109.6
N1 C4 C5 112.5(2)
N1 C4 C7 102.0(2)
O2 C5 C4 123.8(3)
O2 C5 O3 118.8(3)
O3 C5 C4 117.4(2)
C8 C6 H6 108.0
N1 C6 H6 108.0
N1 C6 C8 115.1(2)
O4 C6 H6 108.0
O4 C6 C8 113.3(3)
O4 C6 N1 104.1(2)
C4 C7 H7A 110.8
C4 C7 H7B 110.8
H7A C7 H7B 108.9
O4 C7 C4 104.6(2)
O4 C7 H7A 110.8
O4 C7 H7B 110.8
C6 C8 C11 109.7(3)
C9 C8 C6 107.0(3)
C9 C8 C11 108.5(3)
C10 C8 C6 112.8(3)
C10 C8 C9 110.3(4)
C10 C8 C11 108.4(3)
C8 C9 H9A 109.5
C8 C9 H9B 109.5
C8 C9 H9C 109.5
H9A C9 H9B 109.5
H9A C9 H9C 109.5
H9B C9 H9C 109.5
C8 C10 H10A 109.5
C8 C10 H10B 109.5
C8 C10 H10C 109.5
H10A C10 H10B 109.5
H10A C10 H10C 109.5
H10B C10 H10C 109.5
C8 C11 H11A 109.5
C8 C11 H11B 109.5
C8 C11 H11C 109.5
H11A C11 H11B 109.5
H11A C11 H11C 109.5
H11B C11 H11C 109.5
C1 C12 H12A 109.0
C1 C12 H12B 109.0
C1 C12 C13 112.9(3)
H12A C12 H12B 107.8
C13 C12 H12A 109.0
C13 C12 H12B 109.0
C12 C13 H13A 108.2
C12 C13 H13B 108.2
C12 C13 H13C 109.3
C12 C13 H13D 109.3
C12 C13 C14B 111.5(6)
H13A C13 H13B 107.4
H13C C13 H13D 108.0
C14A C13 C12 116.3(6)
C14A C13 H13A 108.2
C14A C13 H13B 108.2
C14B C13 H13C 109.3
C14B C13 H13D 109.3
C13 C14A H14A 108.5
C13 C14A H14B 108.5
C13 C14A C15A 115.0(10)
H14A C14A H14B 107.5
C15A C14A H14A 108.5
C15A C14A H14B 108.5
C14A C15A H15A 108.3
C14A C15A H15B 108.3
H15A C15A H15B 107.4
C16A C15A C14A 116.1(11)
C16A C15A H15A 108.3
C16A C15A H15B 108.3
C15A C16A H16A 109.2
C15A C16A H16B 109.2
C15A C16A C17A 112.2(17)
H16A C16A H16B 107.9
C17A C16A H16A 109.2
C17A C16A H16B 109.2
C16A C17A H17A 109.5
C16A C17A H17B 109.5
C16A C17A H17C 109.5
H17A C17A H17B 109.5
H17A C17A H17C 109.5
H17B C17A H17C 109.5
C13 C14B H14C 108.3
C13 C14B H14D 108.3
H14C C14B H14D 107.4
C15B C14B C13 116.0(10)
C15B C14B H14C 108.3
C15B C14B H14D 108.3
C14B C15B H15C 107.5
C14B C15B H15D 107.5
H15C C15B H15D 107.0
C16B C15B C14B 119.2(11)
C16B C15B H15C 107.5
C16B C15B H15D 107.5
C15B C16B H16C 108.7
C15B C16B H16D 108.7
C15B C16B C17B 114(2)
H16C C16B H16D 107.6
C17B C16B H16C 108.7
C17B C16B H16D 108.7
C16B C17B H17D 109.5
C16B C17B H17E 109.5
C16B C17B H17F 109.5
H17D C17B H17E 109.5
H17D C17B H17F 109.5
H17E C17B H17F 109.5
C3 N1 C4 123.3(2)
C3 N1 C6 120.8(2)
C4 N1 C6 109.8(2)
C5 O3 C1 119.7(2)
C6 O4 C7 108.3(2)

loop_
_geom_bond_atom_site_label_1
_geom_bond_atom_site_label_2
_geom_bond_distance
C1 H1 0.9800
C1 C2 1.513(4)
C1 C12 1.513(4)
C1 O3 1.451(3)
C2 H2A 0.9700
C2 H2B 0.9700
C2 C3 1.503(5)
C3 N1 1.359(4)
C3 O1 1.218(3)
C4 H4 0.9800
C4 C5 1.508(4)
C4 C7 1.518(4)
C4 N1 1.471(3)
C5 O2 1.200(3)
C5 O3 1.336(4)
C6 H6 0.9800
C6 C8 1.530(4)
C6 N1 1.477(4)
C6 O4 1.413(3)
C7 H7A 0.9700
C7 H7B 0.9700
C7 O4 1.429(3)
C8 C9 1.528(5)
C8 C10 1.526(6)
C8 C11 1.534(5)
C9 H9A 0.9600
C9 H9B 0.9600
C9 H9C 0.9600
C10 H10A 0.9600
C10 H10B 0.9600
C10 H10C 0.9600
C11 H11A 0.9600
C11 H11B 0.9600
C11 H11C 0.9600
C12 H12A 0.9700
C12 H12B 0.9700
C12 C13 1.515(4)
C13 H13A 0.9700
C13 H13B 0.9700
C13 H13C 0.9700
C13 H13D 0.9700
C13 C14A 1.507(10)
C13 C14B 1.516(11)
C14A H14A 0.9700
C14A H14B 0.9700
C14A C15A 1.521(11)
C15A H15A 0.9700
C15A H15B 0.9700
C15A C16A 1.492(11)
C16A H16A 0.9700
C16A H16B 0.9700
C16A C17A 1.518(13)
C17A H17A 0.9600
C17A H17B 0.9600
C17A H17C 0.9600
C14B H14C 0.9700
C14B H14D 0.9700
C14B C15B 1.511(10)
C15B H15C 0.9700
C15B H15D 0.9700
C15B C16B 1.498(12)
C16B H16C 0.9700
C16B H16D 0.9700
C16B C17B 1.512(12)
C17B H17D 0.9600
C17B H17E 0.9600
C17B H17F 0.9600

loop_
_exptl_oxdiff_crystal_face_indexfrac_h
_exptl_oxdiff_crystal_face_indexfrac_k
_exptl_oxdiff_crystal_face_indexfrac_l
_exptl_oxdiff_crystal_face_x
_exptl_oxdiff_crystal_face_y
_exptl_oxdiff_crystal_face_z
0.0007 -0.9987 19.0044 1.0154 -0.0573 0.0626
-0.0007 0.9987 -19.0044 -1.0154 0.0573 -0.0626
0.0007 -7.0012 -2.9943 0.0471 0.9368 -0.3078
-0.0006 7.0013 3.9945 0.0048 -0.9466 0.3133
3.9981 1.0000 2.0011 0.0308 0.1928 1.0863
-3.9983 2.0006 -0.0034 -0.0139 -0.6013 -0.9504
